data_7250555
loop_
_publ_author_name
'Crowley, Margaret E.'
'Stachurski, Christopher D.'
'Davis, James H.'
'Zeller, Matthias'
'Merchant, Gabriel A.'
'Salter, E. A.'
'Wierzbicki, A.'
'O'Brien, Richard A.'
'Trulove, Paul C.'
'Durkin, David P.'

_publ_section_title
;
 Salts of boronium (+3) ions with unprecedented hydrolytic stability.
 Design, synthesis, single-crystal X-ray structures, electrochemistry, and
 thermophysical properties
;
_journal_issue 25
_journal_name_full 'RSC Advances'
_journal_page_first 19947
_journal_page_last 19953
_journal_paper_doi 10.1039/D5RA02301G
_journal_volume 15
_journal_year 2025
_chemical_absolute_configuration ad
_chemical_formula_moiety 'C44 H56 B N8, 3(C2 F6 N O4 S2)'
_chemical_formula_sum 'C50 H56 B F18 N11 O12 S6'
_chemical_formula_weight 1548.22
_space_group_crystal_system monoclinic
_space_group_IT_number 9
_space_group_name_Hall 'C -2yc'
_space_group_name_H-M_alt 'C 1 c 1'
_atom_sites_solution_hydrogens geom
_atom_sites_solution_primary dual
_atom_sites_solution_secondary difmap
_audit_creation_method SHELXL-2019/3
_audit_update_record
;
2024-10-30 deposited with the CCDC.	2025-05-28 downloaded from the CCDC.
;
_cell_angle_alpha 90
_cell_angle_beta 110.9250(10)
_cell_angle_gamma 90
_cell_formula_units_Z 4
_cell_length_a 13.3318(5)
_cell_length_b 29.6715(11)
_cell_length_c 17.2747(7)
_cell_measurement_reflns_used 9781
_cell_measurement_temperature 150(2)
_cell_measurement_theta_max 33.1303
_cell_measurement_theta_min 2.5638
_cell_volume 6382.8(4)
_computing_cell_refinement 'SAINT V8.40B (Bruker, 2020)'
_computing_data_collection 'Apex4 v2022.10-0 (Bruker, 2022)'
_computing_data_reduction 'SAINT V8.40B (Bruker, 2020)'
_computing_structure_refinement
;  
SHELXL-2019/2 (Sheldrick, 2015a, 2019), 
SHELXLE Rev1541 (H\"ubschle et al., 2011)
;
_computing_structure_solution 'SHELXT (Sheldrick, 2015b)'
_diffrn_ambient_temperature 150(2)
_diffrn_detector_area_resol_mean 7.4074
_diffrn_detector_type 'PhotonII charge-integrating pixel array (CPAD)'
_diffrn_measured_fraction_theta_full 0.999
_diffrn_measured_fraction_theta_max 0.999
_diffrn_measurement_device 'three circle diffractometer'
_diffrn_measurement_device_type 'Bruker AXS D8 Quest'
_diffrn_measurement_method 'omega and phi scans'
_diffrn_radiation_monochromator 'Triumph curved graphite crystal'
_diffrn_radiation_type MoK\a
_diffrn_radiation_wavelength 0.71073
_diffrn_reflns_av_R_equivalents 0.0300
_diffrn_reflns_av_unetI/netI 0.0206
_diffrn_reflns_Laue_measured_fraction_full 0.999
_diffrn_reflns_Laue_measured_fraction_max 0.999
_diffrn_reflns_limit_h_max 20
_diffrn_reflns_limit_h_min -20
_diffrn_reflns_limit_k_max 45
_diffrn_reflns_limit_k_min -45
_diffrn_reflns_limit_l_max 26
_diffrn_reflns_limit_l_min -26
_diffrn_reflns_number 156871
_diffrn_reflns_point_group_measured_fraction_full 0.973
_diffrn_reflns_point_group_measured_fraction_max 0.951
_diffrn_reflns_theta_full 25.242
_diffrn_reflns_theta_max 33.186
_diffrn_reflns_theta_min 2.493
_diffrn_source 'fine focus sealed tube X-ray source'
_diffrn_source_current '30 mA'
_diffrn_source_voltage '50 kV'
_exptl_absorpt_coefficient_mu 0.335
_exptl_absorpt_correction_T_max 0.7465
_exptl_absorpt_correction_T_min 0.6959
_exptl_absorpt_correction_type multi-scan
_exptl_absorpt_process_details
;
 SADABS 2016/2: Krause, L., Herbst-Irmer, R., Sheldrick G.M. & Stalke D.,
 J. Appl. Cryst. 48 (2015) 3-10
;
_exptl_crystal_colour colourless
_exptl_crystal_density_diffrn 1.611
_exptl_crystal_description block
_exptl_crystal_F_000 3168
_exptl_crystal_size_max 0.510
_exptl_crystal_size_mid 0.480
_exptl_crystal_size_min 0.370
_refine_diff_density_max 0.707
_refine_diff_density_min -0.364
_refine_diff_density_rms 0.052
_refine_ls_abs_structure_details
;
 Flack x determined using 9452 quotients [(I+)-(I-)]/[(I+)+(I-)]
 (Parsons, Flack and Wagner, Acta Cryst. B69 (2013) 249-259).
;
_refine_ls_abs_structure_Flack -0.001(7)
_refine_ls_extinction_method none
_refine_ls_goodness_of_fit_ref 1.018
_refine_ls_hydrogen_treatment constr
_refine_ls_matrix_type full
_refine_ls_number_parameters 1273
_refine_ls_number_reflns 23201
_refine_ls_number_restraints 1963
_refine_ls_restrained_S_all 1.058
_refine_ls_R_factor_all 0.0378
_refine_ls_R_factor_gt 0.0328
_refine_ls_shift/su_max 0.003
_refine_ls_shift/su_mean 0.000
_refine_ls_structure_factor_coef Fsqd
_refine_ls_weighting_details 'w=1/[\s^2^(Fo^2^)+(0.0539P)^2^+2.0056P] where P=(Fo^2^+2Fc^2^)/3'
_refine_ls_weighting_scheme calc
_refine_ls_wR_factor_gt 0.0856
_refine_ls_wR_factor_ref 0.0896
_reflns_Friedel_coverage 0.902
_reflns_Friedel_fraction_full 0.947
_reflns_Friedel_fraction_max 0.903
_reflns_number_gt 21354
_reflns_number_total 23201
_reflns_threshold_expression 'I > 2\s(I)'
_cod_data_source_file d5ra02301g2.cif
_cod_data_source_block JD_09_28_23_0m
_cod_original_sg_symbol_H-M 'C c'
_cod_database_code 7250555
_shelx_shelxl_version_number 2019/3
_shelx_space_group_comment
;
The symmetry employed for this shelxl refinement is uniquely defined
by the following loop, which should always be used as a source of
symmetry information in preference to the above space-group names.
They are only intended as comments.
;
_shelx_estimated_absorpt_t_min 0.848
_shelx_estimated_absorpt_t_max 0.886

loop_
_space_group_symop_operation_xyz
'x, y, z'
'x, -y, z+1/2'
'x+1/2, y+1/2, z'
'x+1/2, -y+1/2, z+1/2'

loop_
_atom_site_label
_atom_site_type_symbol
_atom_site_fract_x
_atom_site_fract_y
_atom_site_fract_z
_atom_site_U_iso_or_equiv
_atom_site_adp_type
_atom_site_occupancy
_atom_site_site_symmetry_order
_atom_site_calc_flag
_atom_site_refinement_flags_posn
_atom_site_refinement_flags_adp
_atom_site_refinement_flags_occupancy
_atom_site_disorder_assembly
_atom_site_disorder_group
B1 B 0.06796(14) 0.11403(6) 0.55301(11) 0.0187(3) Uani 1 1 d . . . . .
N1_1 N 0.00929(11) 0.07085(5) 0.56506(9) 0.0184(2) Uani 1 1 d . . . . .
N2_1 N -0.16353(14) -0.03828(5) 0.60010(9) 0.0230(3) Uani 1 1 d . . . . .
C1_1 C -0.02912(13) 0.03852(5) 0.50565(10) 0.0184(2) Uani 1 1 d . . . . .
H1_1 H -0.015780 0.041806 0.455468 0.022 Uiso 1 1 calc R U . . .
C2_1 C -0.08565(13) 0.00170(5) 0.51427(10) 0.0185(3) Uani 1 1 d . . . . .
C3_1 C -0.10493(13) -0.00380(5) 0.58957(10) 0.0188(3) Uani 1 1 d . . . . .
C4_1 C -0.06041(14) 0.02882(5) 0.65359(10) 0.0199(3) Uani 1 1 d . . . . .
C5_1 C -0.00695(14) 0.06480(6) 0.63845(10) 0.0204(3) Uani 1 1 d . . . . .
H5_1 H 0.020479 0.086806 0.680720 0.024 Uiso 1 1 calc R U . . .
C6_1 C -0.12991(15) -0.03179(6) 0.44508(10) 0.0224(3) Uani 1 1 d D . . . .
H6A_1 H -0.080390 -0.034649 0.414169 0.027 Uiso 1 1 calc R U . . .
H6B_1 H -0.200208 -0.021160 0.406118 0.027 Uiso 1 1 calc R U . . .
C7_1 C -0.14340(16) -0.07744(6) 0.48051(11) 0.0237(3) Uani 1 1 d D . . . .
H7A_1 H -0.179587 -0.098624 0.434753 0.028 Uiso 1 1 calc R U . . .
H7B_1 H -0.072034 -0.090007 0.513300 0.028 Uiso 1 1 calc R U . . .
C8_1 C -0.20984(17) -0.07210(6) 0.53535(12) 0.0262(3) Uani 1 1 d D . . . .
H8A_1 H -0.283817 -0.063043 0.500883 0.031 Uiso 1 1 calc R U . . .
H8B_1 H -0.213838 -0.101423 0.561455 0.031 Uiso 1 1 calc R U . . .
C9_1 C -0.08061(17) 0.02396(7) 0.73342(11) 0.0271(3) Uani 1 1 d D . . . .
H9A_1 H -0.074949 0.053679 0.760717 0.033 Uiso 1 1 calc R U . . .
H9B_1 H -0.026717 0.003500 0.771513 0.033 Uiso 1 1 calc R U . . .
C10_1 C -0.19310(17) 0.00473(7) 0.71333(12) 0.0282(4) Uani 1 1 d D . . . .
H10A_1 H -0.208081 0.000793 0.765073 0.034 Uiso 1 1 calc R U . . .
H10B_1 H -0.246876 0.025888 0.677033 0.034 Uiso 1 1 calc R U . . .
C11_1 C -0.2014(2) -0.04029(7) 0.67011(13) 0.0317(4) Uani 1 1 d D . . . .
H11A_1 H -0.158448 -0.062875 0.710593 0.038 Uiso 1 1 calc R U . . .
H11B_1 H -0.277190 -0.050353 0.649744 0.038 Uiso 1 1 calc R U . . .
N1_2 N 0.19129(11) 0.11075(5) 0.60183(9) 0.0202(2) Uani 1 1 d . . . . .
N2_2 N 0.51945(14) 0.11161(6) 0.73607(12) 0.0314(3) Uani 1 1 d . . . . .
C1_2 C 0.25734(14) 0.14214(6) 0.58698(11) 0.0219(3) Uani 1 1 d . . . . .
H1_2 H 0.226063 0.164227 0.545541 0.026 Uiso 1 1 calc R U . . .
C2_2 C 0.36584(14) 0.14350(6) 0.62846(11) 0.0228(3) Uani 1 1 d . . . . .
C3_2 C 0.41362(14) 0.11078(6) 0.69123(11) 0.0227(3) Uani 1 1 d . . . . .
C4_2 C 0.34538(14) 0.07697(6) 0.70450(11) 0.0234(3) Uani 1 1 d . . . . .
C5_2 C 0.23796(14) 0.07864(6) 0.66012(11) 0.0215(3) Uani 1 1 d . . . . .
H5_2 H 0.193219 0.056268 0.670309 0.026 Uiso 1 1 calc R U . . .
C6_2 C 0.43325(16) 0.17927(7) 0.60851(13) 0.0295(4) Uani 1 1 d . . . . .
H6A_2 H 0.390968 0.207331 0.591233 0.035 Uiso 1 1 calc R U . . .
H6B_2 H 0.454979 0.169051 0.562235 0.035 Uiso 1 1 calc R U . . .
C7_2 C 0.53215(18) 0.18821(8) 0.68464(15) 0.0356(4) Uani 1 1 d . . . . .
H7A_2 H 0.580924 0.208820 0.669896 0.043 Uiso 1 1 calc R U . . .
H7B_2 H 0.510580 0.203133 0.727541 0.043 Uiso 1 1 calc R U . . .
C8_2 C 0.59082(17) 0.14483(9) 0.71920(17) 0.0394(5) Uani 1 1 d . . . . .
H8A_2 H 0.620537 0.131996 0.679031 0.047 Uiso 1 1 calc R U . . .
H8B_2 H 0.651578 0.151399 0.771146 0.047 Uiso 1 1 calc R U . . .
C9_2 C 0.39226(19) 0.04066(8) 0.76850(15) 0.0356(4) Uani 1 1 d . . . . .
H9A_2 H 0.412492 0.014253 0.742213 0.043 Uiso 1 1 calc R U . . .
H9B_2 H 0.338079 0.030827 0.791955 0.043 Uiso 1 1 calc R U . . .
C10_2 C 0.4905(2) 0.05880(10) 0.83705(17) 0.0483(6) Uani 1 1 d . . . . .
H10A_2 H 0.525133 0.034328 0.876498 0.058 Uiso 1 1 calc R U . . .
H10B_2 H 0.468860 0.082789 0.867716 0.058 Uiso 1 1 calc R U . . .
C11_2 C 0.5695(2) 0.07772(10) 0.8002(2) 0.0502(7) Uani 1 1 d . . . . .
H11A_2 H 0.630777 0.091569 0.844827 0.060 Uiso 1 1 calc R U . . .
H11B_2 H 0.597845 0.052814 0.775788 0.060 Uiso 1 1 calc R U . . .
N1_3 N 0.05279(11) 0.12060(5) 0.45964(9) 0.0191(2) Uani 1 1 d . . . . .
N2_3 N 0.02597(13) 0.13659(6) 0.21429(10) 0.0255(3) Uani 1 1 d D . . . .
C1_3 C -0.01713(14) 0.15062(6) 0.40903(11) 0.0233(3) Uani 1 1 d . . . . .
H1_3 H -0.059635 0.168304 0.431420 0.028 Uiso 1 1 calc R U . . .
C2_3 C -0.02972(15) 0.15679(6) 0.32780(11) 0.0240(3) Uani 1 1 d D . . . .
C3_3 C 0.03241(13) 0.13069(6) 0.29276(10) 0.0202(3) Uani 1 1 d . . . . .
C4_3 C 0.10292(14) 0.09789(6) 0.34456(11) 0.0214(3) Uani 1 1 d D . . . .
C5_3 C 0.11159(13) 0.09484(5) 0.42539(10) 0.0199(3) Uani 1 1 d . . . . .
H5_3 H 0.161070 0.073715 0.459908 0.024 Uiso 1 1 calc R U . . .
C6_3 C -0.1031(3) 0.19269(13) 0.2755(2) 0.0357(6) Uani 0.847(7) 1 d D U P A 1
H6A_3 H -0.165305 0.196736 0.293439 0.043 Uiso 0.847(7) 1 calc R U P A 1
H6B_3 H -0.064066 0.221695 0.283291 0.043 Uiso 0.847(7) 1 calc R U P A 1
C7_3 C -0.1419(2) 0.17971(9) 0.18612(14) 0.0315(6) Uani 0.847(7) 1 d D U P A 1
H7A_3 H -0.186366 0.204244 0.151936 0.038 Uiso 0.847(7) 1 calc R U P A 1
H7B_3 H -0.186749 0.152228 0.177240 0.038 Uiso 0.847(7) 1 calc R U P A 1
C8_3 C -0.0442(7) 0.1708(3) 0.1601(3) 0.0302(11) Uani 0.847(7) 1 d D U P A 1
H8A_3 H -0.069181 0.160264 0.101875 0.036 Uiso 0.847(7) 1 calc R U P A 1
H8B_3 H -0.003441 0.199123 0.163753 0.036 Uiso 0.847(7) 1 calc R U P A 1
C6B_3 C -0.1120(14) 0.1920(6) 0.2840(13) 0.0357(6) Uani 0.153(7) 1 d D U P A 2
H6C_3 H -0.185454 0.179560 0.268442 0.043 Uiso 0.153(7) 1 calc R U P A 2
H6D_3 H -0.105670 0.218466 0.320376 0.043 Uiso 0.153(7) 1 calc R U P A 2
C7B_3 C -0.0894(11) 0.2050(5) 0.2090(7) 0.029(3) Uani 0.153(7) 1 d D U P A 2
H7C_3 H -0.034097 0.229013 0.225078 0.035 Uiso 0.153(7) 1 calc R U P A 2
H7D_3 H -0.155606 0.218518 0.169066 0.035 Uiso 0.153(7) 1 calc R U P A 2
C8B_3 C -0.052(4) 0.1688(16) 0.1641(18) 0.031(5) Uani 0.153(7) 1 d D U P A 2
H8C_3 H -0.115844 0.151869 0.128779 0.038 Uiso 0.153(7) 1 calc R U P A 2
H8D_3 H -0.020714 0.183817 0.126715 0.038 Uiso 0.153(7) 1 calc R U P A 2
C9_3 C 0.1677(3) 0.06791(14) 0.3095(3) 0.0261(8) Uani 0.797(7) 1 d D U P A 1
H9A_3 H 0.123927 0.041931 0.280129 0.031 Uiso 0.797(7) 1 calc R U P A 1
H9B_3 H 0.231932 0.056345 0.354474 0.031 Uiso 0.797(7) 1 calc R U P A 1
C10_3 C 0.2010(2) 0.09670(10) 0.24928(16) 0.0312(6) Uani 0.797(7) 1 d D U P A 1
H10A_3 H 0.245065 0.122470 0.279150 0.037 Uiso 0.797(7) 1 calc R U P A 1
H10B_3 H 0.244545 0.078465 0.225003 0.037 Uiso 0.797(7) 1 calc R U P A 1
C11_3 C 0.1007(6) 0.1139(2) 0.1809(5) 0.0336(14) Uani 0.797(7) 1 d D U P A 1
H11A_3 H 0.121969 0.135267 0.145554 0.040 Uiso 0.797(7) 1 calc R U P A 1
H11B_3 H 0.063419 0.088193 0.145763 0.040 Uiso 0.797(7) 1 calc R U P A 1
C9B_3 C 0.1861(15) 0.0781(7) 0.3139(11) 0.033(3) Uani 0.203(7) 1 d D U P A 2
H9C_3 H 0.208555 0.048088 0.339303 0.040 Uiso 0.203(7) 1 calc R U P A 2
H9D_3 H 0.250179 0.097811 0.330117 0.040 Uiso 0.203(7) 1 calc R U P A 2
C10B_3 C 0.1388(9) 0.0735(4) 0.2188(6) 0.033(2) Uani 0.203(7) 1 d D U P A 2
H10C_3 H 0.192395 0.060108 0.198020 0.040 Uiso 0.203(7) 1 calc R U P A 2
H10D_3 H 0.074426 0.053938 0.201864 0.040 Uiso 0.203(7) 1 calc R U P A 2
C11B_3 C 0.109(2) 0.1209(8) 0.1844(18) 0.026(3) Uani 0.203(7) 1 d D U P A 2
H11C_3 H 0.172632 0.140921 0.204176 0.031 Uiso 0.203(7) 1 calc R U P A 2
H11D_3 H 0.081968 0.120371 0.123042 0.031 Uiso 0.203(7) 1 calc R U P A 2
N1_4 N 0.01823(11) 0.15462(5) 0.58496(9) 0.0194(2) Uani 1 1 d . . . . .
N2_4 N -0.12572(16) 0.26854(6) 0.63938(12) 0.0301(3) Uani 1 1 d . . . . .
C1_4 C 0.07813(14) 0.18857(6) 0.63291(11) 0.0226(3) Uani 1 1 d . . . . .
H1_4 H 0.154102 0.185694 0.653222 0.027 Uiso 1 1 calc R U . . .
C2_4 C 0.03470(15) 0.22641(6) 0.65323(12) 0.0248(3) Uani 1 1 d . . . . .
C3_4 C -0.07864(16) 0.23126(6) 0.62455(11) 0.0234(3) Uani 1 1 d . . . . .
C4_4 C -0.14190(14) 0.19436(6) 0.57956(11) 0.0220(3) Uani 1 1 d . . . . .
C5_4 C -0.09122(13) 0.15820(5) 0.56119(11) 0.0208(3) Uani 1 1 d . . . . .
H5_4 H -0.134095 0.134174 0.530229 0.025 Uiso 1 1 calc R U . . .
C6_4 C 0.1055(2) 0.26294(8) 0.70572(15) 0.0359(4) Uani 1 1 d . . . . .
H6A_4 H 0.126576 0.284231 0.670121 0.043 Uiso 1 1 calc R U . . .
H6B_4 H 0.171497 0.249492 0.745939 0.043 Uiso 1 1 calc R U . . .
C7_4 C 0.0435(2) 0.28791(8) 0.75179(16) 0.0403(5) Uani 1 1 d . . . . .
H7A_4 H 0.030200 0.267344 0.792225 0.048 Uiso 1 1 calc R U . . .
H7B_4 H 0.086805 0.313610 0.782723 0.048 Uiso 1 1 calc R U . . .
C8_4 C -0.0623(2) 0.30500(7) 0.69153(17) 0.0393(5) Uani 1 1 d . . . . .
H8A_4 H -0.103832 0.318922 0.722730 0.047 Uiso 1 1 calc R U . . .
H8B_4 H -0.048633 0.328495 0.655839 0.047 Uiso 1 1 calc R U . . .
C9_4 C -0.26207(16) 0.19725(7) 0.55286(14) 0.0301(4) Uani 1 1 d . . . . .
H9A_4 H -0.285323 0.187206 0.598464 0.036 Uiso 1 1 calc R U . . .
H9B_4 H -0.296028 0.177423 0.504450 0.036 Uiso 1 1 calc R U . . .
C10_4 C -0.29634(19) 0.24601(8) 0.53005(16) 0.0358(4) Uani 1 1 d . . . . .
H10A_4 H -0.276814 0.255299 0.482224 0.043 Uiso 1 1 calc R U . . .
H10B_4 H -0.375246 0.248562 0.513789 0.043 Uiso 1 1 calc R U . . .
C11_4 C -0.2417(2) 0.27682(7) 0.60321(16) 0.0365(4) Uani 1 1 d . . . . .
H11A_4 H -0.254333 0.308585 0.584761 0.044 Uiso 1 1 calc R U . . .
H11B_4 H -0.273810 0.272039 0.646113 0.044 Uiso 1 1 calc R U . . .
S2_5 S 0.21341(4) 0.22912(2) 0.36556(3) 0.02434(8) Uani 1 1 d . . . . .
F4_5 F 0.38378(14) 0.27241(7) 0.46175(12) 0.0550(4) Uani 1 1 d . . . . .
F5_5 F 0.33516(19) 0.28897(8) 0.33180(15) 0.0760(7) Uani 1 1 d . . . . .
F6_5 F 0.41329(16) 0.22619(9) 0.37792(16) 0.0694(6) Uani 1 1 d . . . . .
O3_5 O 0.23747(14) 0.19282(5) 0.42380(10) 0.0345(3) Uani 1 1 d . . . . .
O4_5 O 0.17644(15) 0.21846(6) 0.27929(10) 0.0368(3) Uani 1 1 d . . . . .
C2_5 C 0.3440(2) 0.25604(10) 0.38546(17) 0.0417(5) Uani 1 1 d . . . . .
N1_5 N 0.1430(2) 0.26867(8) 0.37886(14) 0.0295(4) Uani 0.9403(19) 1 d D U P B 1
S1_5 S 0.14946(4) 0.28706(2) 0.46630(3) 0.02893(13) Uani 0.9403(19) 1 d D U P B 1
O1_5 O 0.1811(3) 0.25513(12) 0.53318(17) 0.0395(5) Uani 0.9403(19) 1 d D U P B 1
O2_5 O 0.1967(2) 0.33107(9) 0.48142(18) 0.0495(6) Uani 0.9403(19) 1 d D U P B 1
C1_5 C 0.0063(2) 0.29734(9) 0.44458(16) 0.0361(5) Uani 0.9403(19) 1 d D U P B 1
F1_5 F -0.03744(19) 0.32220(8) 0.37765(14) 0.0565(5) Uani 0.9403(19) 1 d D U P B 1
F2_5 F -0.00317(18) 0.31814(7) 0.50979(13) 0.0566(5) Uani 0.9403(19) 1 d D U P B 1
F3_5 F -0.04743(17) 0.25900(7) 0.43430(15) 0.0522(5) Uani 0.9403(19) 1 d D U P B 1
N1B_5 N 0.134(4) 0.2548(12) 0.3789(19) 0.032(5) Uani 0.0597(19) 1 d D U P B 2
S1B_5 S 0.1046(8) 0.2613(3) 0.4598(6) 0.036(2) Uani 0.0597(19) 1 d D U P B 2
O1B_5 O 0.192(4) 0.250(2) 0.533(2) 0.0395(5) Uani 0.0597(19) 1 d D U P B 2
O2B_5 O -0.0010(17) 0.2483(10) 0.448(2) 0.038(5) Uani 0.0597(19) 1 d D U P B 2
C1B_5 C 0.098(2) 0.3230(6) 0.4624(16) 0.047(4) Uani 0.0597(19) 1 d D U P B 2
F1B_5 F 0.087(3) 0.3359(10) 0.5316(17) 0.063(6) Uani 0.0597(19) 1 d D U P B 2
F2B_5 F 0.179(3) 0.3420(11) 0.451(2) 0.057(7) Uani 0.0597(19) 1 d D U P B 2
F3B_5 F 0.016(3) 0.3385(11) 0.3988(18) 0.063(7) Uani 0.0597(19) 1 d D U P B 2
S1_6 S 1.13378(4) 0.55605(2) 0.48707(3) 0.02591(8) Uani 1 1 d D . . . .
S2_6 S 1.19925(4) 0.58555(2) 0.35852(3) 0.02404(8) Uani 1 1 d D . . . .
F1_6 F 0.93106(13) 0.55789(7) 0.39180(14) 0.0573(5) Uani 1 1 d D . . . .
F2_6 F 1.00003(16) 0.62368(6) 0.42756(15) 0.0575(5) Uani 1 1 d D . . . .
F3_6 F 0.9650(2) 0.58198(7) 0.51713(16) 0.0670(6) Uani 1 1 d D . . . .
F4_6 F 0.99851(11) 0.59454(6) 0.25826(9) 0.0396(3) Uani 1 1 d D . . . .
F5_6 F 1.11675(13) 0.61001(5) 0.20380(8) 0.0388(3) Uani 1 1 d D . . . .
F6_6 F 1.08481(12) 0.54067(5) 0.22524(9) 0.0389(3) Uani 1 1 d D . . . .
O1_6 O 1.11767(15) 0.51274(5) 0.51702(11) 0.0356(3) Uani 1 1 d D . . . .
O2_6 O 1.20260(17) 0.58793(6) 0.54373(10) 0.0398(4) Uani 1 1 d D . . . .
O3_6 O 1.19881(15) 0.63144(5) 0.38489(10) 0.0337(3) Uani 1 1 d D . . . .
O4_6 O 1.29297(12) 0.56979(6) 0.34439(10) 0.0322(3) Uani 1 1 d D . . . .
N1_6 N 1.15678(14) 0.54868(5) 0.40487(11) 0.0268(3) Uani 1 1 d D . . . .
C1_6 C 1.0000(2) 0.58170(8) 0.45388(19) 0.0411(5) Uani 1 1 d D . . . .
C2_6 C 1.09296(17) 0.58230(7) 0.25567(12) 0.0293(4) Uani 1 1 d D . . . .
S1_7 S 0.6870(3) 0.37200(9) 0.37947(15) 0.0317(4) Uani 0.610(3) 1 d D U P C 1
S2_7 S 0.6995(2) 0.44595(8) 0.48076(18) 0.0446(5) Uani 0.610(3) 1 d D U P C 1
F1_7 F 0.4765(4) 0.3684(2) 0.3179(6) 0.105(3) Uani 0.610(3) 1 d D U P C 1
F2_7 F 0.5560(4) 0.30487(13) 0.3530(3) 0.0531(10) Uani 0.610(3) 1 d D U P C 1
F3_7 F 0.5448(4) 0.34916(19) 0.4454(4) 0.0725(12) Uani 0.610(3) 1 d D U P C 1
F4_7 F 0.9067(6) 0.4245(2) 0.5360(5) 0.107(3) Uani 0.610(3) 1 d D U P C 1
F5_7 F 0.8620(5) 0.4829(2) 0.4564(4) 0.0602(14) Uani 0.610(3) 1 d D U P C 1
F6_7 F 0.8688(6) 0.4862(3) 0.5831(4) 0.091(2) Uani 0.610(3) 1 d D U P C 1
O1_7 O 0.6852(5) 0.3685(2) 0.2966(3) 0.0751(17) Uani 0.610(3) 1 d D U P C 1
O2_7 O 0.7645(4) 0.34825(14) 0.4450(3) 0.0425(8) Uani 0.610(3) 1 d D U P C 1
O3_7 O 0.6876(6) 0.41762(19) 0.5429(4) 0.0883(18) Uani 0.610(3) 1 d D U P C 1
O4_7 O 0.6517(5) 0.48972(16) 0.4657(7) 0.089(2) Uani 0.610(3) 1 d D U P C 1
N1_7 N 0.6753(3) 0.42394(11) 0.3945(3) 0.0428(8) Uani 0.610(3) 1 d D U P C 1
C1_7 C 0.5572(6) 0.3484(3) 0.3729(5) 0.0446(16) Uani 0.610(3) 1 d D U P C 1
C2_7 C 0.8445(6) 0.4596(2) 0.5171(5) 0.0496(14) Uani 0.610(3) 1 d D U P C 1
S1B_7 S 0.6809(7) 0.3793(3) 0.3938(5) 0.0432(13) Uani 0.273(3) 1 d D U P D 2
S2B_7 S 0.6946(5) 0.45323(19) 0.4988(3) 0.0418(10) Uani 0.273(3) 1 d D U P D 2
F1B_7 F 0.5097(8) 0.3354(4) 0.2964(7) 0.073(2) Uani 0.273(3) 1 d D U P D 2
F2B_7 F 0.5475(7) 0.3252(3) 0.4292(7) 0.068(2) Uani 0.273(3) 1 d D U P D 2
F3B_7 F 0.4786(6) 0.3858(2) 0.3683(5) 0.0420(14) Uani 0.273(3) 1 d D U P D 2
F4B_7 F 0.8957(9) 0.4526(5) 0.5877(7) 0.100(3) Uani 0.273(3) 1 d D U P D 2
F5B_7 F 0.8691(12) 0.4631(4) 0.4634(9) 0.071(3) Uani 0.273(3) 1 d D U P D 2
F6B_7 F 0.8322(8) 0.5158(3) 0.5383(7) 0.076(2) Uani 0.273(3) 1 d D U P D 2
O1B_7 O 0.6681(8) 0.4055(4) 0.3224(6) 0.054(2) Uani 0.273(3) 1 d D U P D 2
O2B_7 O 0.7476(10) 0.3401(4) 0.4092(10) 0.073(3) Uani 0.273(3) 1 d D U P D 2
O3B_7 O 0.6713(8) 0.4590(4) 0.5721(5) 0.065(2) Uani 0.273(3) 1 d D U P D 2
O4B_7 O 0.6317(9) 0.4786(4) 0.4277(5) 0.052(2) Uani 0.273(3) 1 d D U P D 2
N1B_7 N 0.7007(9) 0.4009(3) 0.4811(6) 0.0541(19) Uani 0.273(3) 1 d D U P D 2
C1B_7 C 0.5474(12) 0.3532(6) 0.3700(11) 0.044(3) Uani 0.273(3) 1 d D U P D 2
C2B_7 C 0.8309(11) 0.4714(5) 0.5223(10) 0.057(3) Uani 0.273(3) 1 d D U P D 2
S1C_7 S 0.6818(9) 0.3847(5) 0.3663(8) 0.053(2) Uani 0.116(3) 1 d D U P E 3
S2C_7 S 0.7287(8) 0.4348(4) 0.5150(6) 0.0615(18) Uani 0.116(3) 1 d D U P E 3
F1C_7 F 0.4878(15) 0.3578(9) 0.2826(10) 0.040(3) Uani 0.116(3) 1 d D U P E 3
F2C_7 F 0.575(2) 0.3118(7) 0.378(2) 0.070(6) Uani 0.116(3) 1 d D U P E 3
F3C_7 F 0.5068(14) 0.3677(8) 0.4055(15) 0.050(3) Uani 0.116(3) 1 d D U P E 3
F4C_7 F 0.901(2) 0.4822(13) 0.5927(19) 0.065(5) Uani 0.116(3) 1 d D U P E 3
F5C_7 F 0.9086(17) 0.4270(9) 0.5087(16) 0.053(4) Uani 0.116(3) 1 d D U P E 3
F6C_7 F 0.840(2) 0.4958(9) 0.4703(17) 0.071(5) Uani 0.116(3) 1 d D U P E 3
O1C_7 O 0.6466(18) 0.4258(7) 0.3208(15) 0.059(5) Uani 0.116(3) 1 d D U P E 3
O2C_7 O 0.7260(17) 0.3555(7) 0.3213(14) 0.048(4) Uani 0.116(3) 1 d D U P E 3
O3C_7 O 0.672(2) 0.4763(9) 0.520(2) 0.077(5) Uani 0.116(3) 1 d D U P E 3
O4C_7 O 0.7609(19) 0.4069(7) 0.5840(12) 0.061(4) Uani 0.116(3) 1 d D U P E 3
N1C_7 N 0.7319(19) 0.3926(7) 0.4598(10) 0.056(3) Uani 0.116(3) 1 d D U P E 3
C1C_7 C 0.5581(16) 0.3546(8) 0.3573(14) 0.050(4) Uani 0.116(3) 1 d D U P E 3
C2C_7 C 0.8565(18) 0.4616(8) 0.522(2) 0.062(4) Uani 0.116(3) 1 d D U P E 3

loop_
_atom_site_aniso_label
_atom_site_aniso_U_11
_atom_site_aniso_U_22
_atom_site_aniso_U_33
_atom_site_aniso_U_23
_atom_site_aniso_U_13
_atom_site_aniso_U_12
B1 0.0168(7) 0.0206(7) 0.0180(7) 0.0015(5) 0.0056(6) -0.0019(6)
N1_1 0.0191(6) 0.0192(5) 0.0180(5) -0.0003(4) 0.0079(5) -0.0026(4)
N2_1 0.0301(7) 0.0205(6) 0.0213(6) -0.0027(5) 0.0126(6) -0.0065(5)
C1_1 0.0180(6) 0.0205(6) 0.0164(6) 0.0001(5) 0.0057(5) 0.0003(5)
C2_1 0.0185(6) 0.0194(6) 0.0170(6) -0.0003(5) 0.0057(5) 0.0000(5)
C3_1 0.0207(7) 0.0184(6) 0.0177(6) -0.0002(5) 0.0074(5) -0.0010(5)
C4_1 0.0225(7) 0.0207(6) 0.0169(6) -0.0009(5) 0.0074(6) -0.0034(5)
C5_1 0.0226(7) 0.0214(6) 0.0173(6) -0.0016(5) 0.0073(6) -0.0037(5)
C6_1 0.0271(8) 0.0219(7) 0.0178(6) -0.0026(5) 0.0075(6) -0.0019(6)
C7_1 0.0285(8) 0.0192(6) 0.0224(7) -0.0026(5) 0.0080(6) -0.0005(6)
C8_1 0.0339(9) 0.0204(7) 0.0261(8) -0.0044(6) 0.0128(7) -0.0080(6)
C9_1 0.0364(9) 0.0298(8) 0.0184(7) -0.0034(6) 0.0138(7) -0.0095(7)
C10_1 0.0361(9) 0.0294(8) 0.0258(8) -0.0042(6) 0.0192(8) -0.0084(7)
C11_1 0.0472(11) 0.0276(8) 0.0288(8) -0.0050(7) 0.0238(9) -0.0138(8)
N1_2 0.0172(6) 0.0236(6) 0.0190(6) 0.0045(5) 0.0056(5) -0.0017(5)
N2_2 0.0193(7) 0.0353(8) 0.0327(8) 0.0019(7) 0.0008(6) -0.0009(6)
C1_2 0.0188(7) 0.0256(7) 0.0204(7) 0.0040(5) 0.0058(6) -0.0025(5)
C2_2 0.0187(7) 0.0266(7) 0.0225(7) 0.0009(6) 0.0066(6) -0.0038(6)
C3_2 0.0179(7) 0.0264(7) 0.0211(7) -0.0011(6) 0.0037(6) 0.0009(5)
C4_2 0.0209(7) 0.0240(7) 0.0223(7) 0.0035(6) 0.0040(6) 0.0018(6)
C5_2 0.0201(7) 0.0227(7) 0.0205(7) 0.0035(5) 0.0057(6) 0.0000(5)
C6_2 0.0244(8) 0.0342(9) 0.0291(9) 0.0006(7) 0.0083(7) -0.0087(7)
C7_2 0.0273(9) 0.0390(10) 0.0357(10) -0.0029(8) 0.0053(8) -0.0113(8)
C8_2 0.0179(8) 0.0463(12) 0.0472(13) 0.0020(10) 0.0035(8) -0.0048(8)
C9_2 0.0304(9) 0.0323(9) 0.0355(10) 0.0121(8) 0.0012(8) 0.0022(7)
C10_2 0.0413(13) 0.0455(13) 0.0389(12) 0.0181(10) -0.0088(10) -0.0014(10)
C11_2 0.0265(10) 0.0503(14) 0.0564(16) 0.0160(12) -0.0066(11) 0.0028(9)
N1_3 0.0174(5) 0.0212(6) 0.0191(6) 0.0035(4) 0.0070(5) 0.0005(4)
N2_3 0.0239(7) 0.0333(7) 0.0174(6) 0.0003(5) 0.0051(5) 0.0002(6)
C1_3 0.0227(7) 0.0264(7) 0.0208(7) 0.0042(6) 0.0078(6) 0.0053(6)
C2_3 0.0232(7) 0.0272(7) 0.0200(7) 0.0048(6) 0.0056(6) 0.0063(6)
C3_3 0.0178(6) 0.0228(7) 0.0181(6) 0.0001(5) 0.0042(5) -0.0023(5)
C4_3 0.0178(6) 0.0261(7) 0.0198(7) 0.0000(5) 0.0060(6) 0.0009(5)
C5_3 0.0171(6) 0.0228(6) 0.0194(7) 0.0023(5) 0.0059(5) 0.0018(5)
C6_3 0.0395(12) 0.0432(11) 0.0228(11) 0.0091(8) 0.0093(9) 0.0196(9)
C7_3 0.0289(11) 0.0386(12) 0.0197(9) 0.0022(8) -0.0003(8) 0.0068(9)
C8_3 0.031(2) 0.0405(18) 0.0166(13) 0.0057(12) 0.0047(11) 0.0031(16)
C6B_3 0.0395(12) 0.0432(11) 0.0228(11) 0.0091(8) 0.0093(9) 0.0196(9)
C7B_3 0.026(4) 0.035(5) 0.021(4) 0.011(3) 0.002(3) 0.004(4)
C8B_3 0.029(7) 0.040(7) 0.021(7) 0.004(6) 0.005(6) -0.001(6)
C9_3 0.0239(15) 0.0303(17) 0.0260(13) -0.0006(11) 0.0112(11) 0.0035(11)
C10_3 0.0242(11) 0.0456(14) 0.0267(11) -0.0007(9) 0.0125(9) 0.0017(9)
C11_3 0.0306(19) 0.050(3) 0.0212(17) -0.0011(19) 0.0104(15) 0.004(2)
C9B_3 0.030(6) 0.038(7) 0.032(5) -0.002(5) 0.010(4) 0.007(5)
C10B_3 0.037(4) 0.040(4) 0.027(4) -0.008(3) 0.015(3) 0.004(3)
C11B_3 0.033(6) 0.030(5) 0.016(5) -0.003(4) 0.010(4) -0.006(4)
N1_4 0.0182(6) 0.0198(5) 0.0201(6) -0.0019(4) 0.0065(5) -0.0036(4)
N2_4 0.0371(9) 0.0224(7) 0.0350(8) -0.0078(6) 0.0179(7) -0.0032(6)
C1_4 0.0212(7) 0.0251(7) 0.0215(7) -0.0023(6) 0.0077(6) -0.0068(6)
C2_4 0.0275(8) 0.0241(7) 0.0244(7) -0.0061(6) 0.0113(7) -0.0092(6)
C3_4 0.0301(8) 0.0205(6) 0.0235(7) -0.0039(5) 0.0142(7) -0.0052(6)
C4_4 0.0223(7) 0.0207(7) 0.0251(7) -0.0031(5) 0.0111(6) -0.0030(5)
C5_4 0.0196(7) 0.0204(6) 0.0231(7) -0.0033(5) 0.0084(6) -0.0034(5)
C6_4 0.0382(11) 0.0331(9) 0.0380(10) -0.0149(8) 0.0155(9) -0.0166(8)
C7_4 0.0530(14) 0.0342(10) 0.0365(11) -0.0167(8) 0.0194(11) -0.0134(9)
C8_4 0.0518(13) 0.0251(9) 0.0440(12) -0.0143(8) 0.0207(11) -0.0082(8)
C9_4 0.0248(8) 0.0268(8) 0.0405(10) -0.0058(7) 0.0139(8) 0.0009(6)
C10_4 0.0329(10) 0.0324(9) 0.0418(11) -0.0034(8) 0.0130(9) 0.0071(8)
C11_4 0.0412(11) 0.0281(9) 0.0451(12) -0.0053(8) 0.0214(10) 0.0052(8)
S2_5 0.02373(19) 0.02748(18) 0.02110(17) 0.00117(14) 0.00713(15) -0.00397(15)
F4_5 0.0331(7) 0.0655(11) 0.0571(10) -0.0123(8) 0.0048(7) -0.0202(7)
F5_5 0.0654(13) 0.0847(15) 0.0782(14) 0.0308(12) 0.0260(11) -0.0317(11)
F6_5 0.0365(9) 0.0925(16) 0.0890(16) -0.0098(12) 0.0342(10) -0.0004(9)
O3_5 0.0399(8) 0.0304(7) 0.0327(7) 0.0065(6) 0.0123(7) -0.0014(6)
O4_5 0.0425(9) 0.0424(8) 0.0238(6) -0.0037(6) 0.0095(6) 0.0001(7)
C2_5 0.0299(10) 0.0509(13) 0.0462(13) 0.0061(10) 0.0158(10) -0.0103(9)
N1_5 0.0317(9) 0.0328(10) 0.0215(8) -0.0010(7) 0.0067(7) 0.0041(8)
S1_5 0.0301(2) 0.0293(2) 0.0262(2) -0.00684(17) 0.00855(19) -0.00624(18)
O1_5 0.0423(11) 0.0496(13) 0.0227(7) -0.0012(7) 0.0068(7) 0.0036(8)
O2_5 0.0592(14) 0.0368(11) 0.0543(14) -0.0168(10) 0.0225(12) -0.0215(10)
C1_5 0.0356(11) 0.0381(11) 0.0375(11) 0.0003(9) 0.0167(10) 0.0030(9)
F1_5 0.0515(11) 0.0665(13) 0.0528(11) 0.0206(10) 0.0201(10) 0.0249(10)
F2_5 0.0580(11) 0.0670(12) 0.0527(10) -0.0119(9) 0.0295(9) 0.0135(9)
F3_5 0.0397(10) 0.0552(11) 0.0645(12) -0.0051(9) 0.0219(10) -0.0144(8)
N1B_5 0.040(8) 0.035(8) 0.017(7) -0.002(7) 0.005(7) -0.003(8)
S1B_5 0.040(4) 0.033(4) 0.032(3) -0.004(3) 0.011(3) -0.014(3)
O1B_5 0.0423(11) 0.0496(13) 0.0227(7) -0.0012(7) 0.0068(7) 0.0036(8)
O2B_5 0.023(10) 0.037(11) 0.055(12) 0.004(10) 0.015(10) 0.002(9)
C1B_5 0.052(7) 0.043(7) 0.040(7) 0.003(6) 0.009(6) -0.005(6)
F1B_5 0.074(12) 0.049(10) 0.067(11) -0.019(10) 0.027(10) 0.009(10)
F2B_5 0.075(13) 0.040(12) 0.053(13) 0.002(10) 0.017(12) -0.031(11)
F3B_5 0.079(14) 0.048(12) 0.050(12) 0.019(10) 0.009(12) 0.030(11)
S1_6 0.0275(2) 0.02321(18) 0.02552(19) -0.00319(15) 0.00768(16) -0.00148(15)
S2_6 0.02388(19) 0.02342(17) 0.02214(17) -0.00207(14) 0.00494(15) 0.00287(14)
F1_6 0.0234(6) 0.0669(11) 0.0745(13) -0.0023(9) 0.0090(8) 0.0006(7)
F2_6 0.0552(10) 0.0385(8) 0.0897(14) 0.0116(8) 0.0392(10) 0.0206(7)
F3_6 0.0795(14) 0.0592(11) 0.0924(15) 0.0002(10) 0.0675(13) 0.0113(10)
F4_6 0.0257(6) 0.0544(8) 0.0350(7) 0.0038(6) 0.0064(5) 0.0136(6)
F5_6 0.0425(7) 0.0455(7) 0.0269(6) 0.0060(5) 0.0105(6) 0.0093(6)
F6_6 0.0393(7) 0.0371(6) 0.0329(6) -0.0115(5) 0.0039(6) 0.0006(5)
O1_6 0.0434(9) 0.0276(7) 0.0353(8) 0.0025(6) 0.0135(7) -0.0040(6)
O2_6 0.0516(10) 0.0360(8) 0.0285(7) -0.0082(6) 0.0100(7) -0.0153(7)
O3_6 0.0463(9) 0.0234(6) 0.0306(7) -0.0034(5) 0.0127(7) -0.0002(6)
O4_6 0.0248(6) 0.0403(8) 0.0298(7) -0.0005(6) 0.0076(6) 0.0041(6)
N1_6 0.0281(7) 0.0226(6) 0.0289(7) -0.0028(5) 0.0092(6) 0.0023(5)
C1_6 0.0361(11) 0.0364(10) 0.0581(15) -0.0018(10) 0.0260(11) 0.0058(8)
C2_6 0.0265(8) 0.0329(9) 0.0255(8) -0.0012(7) 0.0056(7) 0.0072(7)
S1_7 0.0336(7) 0.0342(8) 0.0288(7) 0.0014(5) 0.0128(5) -0.0064(6)
S2_7 0.0499(8) 0.0308(6) 0.0696(16) -0.0093(8) 0.0413(11) -0.0061(5)
F1_7 0.042(2) 0.070(4) 0.158(6) 0.058(4) -0.019(4) -0.010(2)
F2_7 0.051(2) 0.0386(15) 0.066(2) -0.0082(15) 0.0166(18) -0.0155(13)
F3_7 0.076(3) 0.057(2) 0.114(4) -0.018(2) 0.070(3) -0.025(2)
F4_7 0.081(4) 0.077(3) 0.117(5) -0.012(3) -0.021(3) 0.029(3)
F5_7 0.048(2) 0.075(4) 0.064(2) 0.000(3) 0.0284(17) -0.014(3)
F6_7 0.107(5) 0.084(4) 0.061(3) -0.041(3) 0.004(3) -0.013(4)
O1_7 0.097(4) 0.099(4) 0.0334(18) -0.009(2) 0.028(2) -0.052(3)
O2_7 0.0315(17) 0.0413(17) 0.0470(19) 0.0008(14) 0.0048(15) 0.0084(13)
O3_7 0.143(5) 0.080(3) 0.079(3) -0.026(2) 0.085(3) -0.049(3)
O4_7 0.064(3) 0.038(2) 0.178(7) -0.009(3) 0.057(4) 0.012(2)
N1_7 0.0323(15) 0.0320(14) 0.0541(19) 0.0161(13) 0.0033(14) -0.0045(12)
C1_7 0.033(2) 0.035(2) 0.061(3) 0.012(2) 0.010(2) -0.0052(19)
C2_7 0.051(3) 0.049(3) 0.041(2) -0.015(2) 0.006(2) -0.007(2)
S1B_7 0.0324(14) 0.045(2) 0.052(3) 0.0020(19) 0.0156(19) -0.0024(15)
S2B_7 0.054(2) 0.043(2) 0.0332(16) -0.0011(14) 0.0218(14) -0.0125(17)
F1B_7 0.064(5) 0.090(6) 0.074(5) -0.047(5) 0.035(4) -0.022(5)
F2B_7 0.056(4) 0.043(4) 0.093(6) 0.028(4) 0.013(4) -0.008(3)
F3B_7 0.033(3) 0.047(3) 0.050(3) 0.014(3) 0.020(3) 0.009(3)
F4B_7 0.068(5) 0.121(7) 0.069(5) 0.001(6) -0.028(4) -0.006(6)
F5B_7 0.063(5) 0.081(7) 0.086(6) -0.015(6) 0.046(4) -0.016(6)
F6B_7 0.078(5) 0.073(5) 0.077(5) -0.022(4) 0.026(4) -0.029(4)
O1B_7 0.051(4) 0.065(5) 0.054(4) 0.015(5) 0.028(4) -0.001(4)
O2B_7 0.041(5) 0.065(6) 0.113(8) 0.017(6) 0.026(6) 0.007(4)
O3B_7 0.072(5) 0.092(6) 0.046(4) 0.006(4) 0.039(4) -0.008(4)
O4B_7 0.050(4) 0.056(5) 0.045(4) 0.009(3) 0.012(4) -0.001(4)
N1B_7 0.055(4) 0.052(4) 0.052(4) 0.008(3) 0.015(3) -0.007(3)
C1B_7 0.037(5) 0.037(5) 0.062(5) 0.001(4) 0.021(4) -0.008(4)
C2B_7 0.052(4) 0.061(5) 0.055(4) -0.005(4) 0.016(4) -0.017(4)
S1C_7 0.029(3) 0.063(4) 0.064(5) 0.003(4) 0.012(3) -0.009(3)
S2C_7 0.056(3) 0.081(4) 0.050(3) 0.002(3) 0.023(3) -0.015(3)
F1C_7 0.033(6) 0.049(8) 0.040(6) 0.013(6) 0.015(5) -0.003(6)
F2C_7 0.063(9) 0.052(9) 0.078(10) 0.008(8) 0.005(8) -0.011(8)
F3C_7 0.034(6) 0.059(8) 0.071(8) -0.019(7) 0.035(6) -0.007(6)
F4C_7 0.050(8) 0.077(9) 0.055(9) -0.006(8) 0.005(7) 0.007(8)
F5C_7 0.033(6) 0.072(9) 0.068(8) -0.008(7) 0.033(6) -0.002(6)
F6C_7 0.074(10) 0.063(9) 0.071(9) 0.008(8) 0.022(8) -0.019(8)
O1C_7 0.048(8) 0.062(9) 0.053(8) 0.020(8) 0.003(7) -0.013(8)
O2C_7 0.046(8) 0.054(8) 0.050(8) -0.023(7) 0.025(7) 0.002(6)
O3C_7 0.062(9) 0.085(10) 0.079(10) -0.011(9) 0.018(9) -0.005(9)
O4C_7 0.072(9) 0.079(9) 0.052(8) -0.007(7) 0.046(7) -0.034(8)
N1C_7 0.051(5) 0.056(5) 0.057(5) 0.010(5) 0.013(5) -0.010(5)
C1C_7 0.041(5) 0.046(5) 0.062(5) 0.000(5) 0.018(5) -0.004(5)
C2C_7 0.056(6) 0.066(6) 0.057(6) -0.009(6) 0.011(6) -0.011(6)

loop_
_atom_type_symbol
_atom_type_description
_atom_type_scat_dispersion_real
_atom_type_scat_dispersion_imag
_atom_type_scat_source
C C 0.0033 0.0016 'International Tables Vol C Tables 4.2.6.8 and 6.1.1.4'
H H 0.0000 0.0000 'International Tables Vol C Tables 4.2.6.8 and 6.1.1.4'
B B 0.0013 0.0007 'International Tables Vol C Tables 4.2.6.8 and 6.1.1.4'
N N 0.0061 0.0033 'International Tables Vol C Tables 4.2.6.8 and 6.1.1.4'
O O 0.0106 0.0060 'International Tables Vol C Tables 4.2.6.8 and 6.1.1.4'
F F 0.0171 0.0103 'International Tables Vol C Tables 4.2.6.8 and 6.1.1.4'
S S 0.1246 0.1234 'International Tables Vol C Tables 4.2.6.8 and 6.1.1.4'

loop_
_geom_angle_atom_site_label_1
_geom_angle_atom_site_label_2
_geom_angle_atom_site_label_3
_geom_angle
_geom_angle_site_symmetry_1
_geom_angle_site_symmetry_3
_geom_angle_publ_flag
N1_1 B1 N1_2 111.11(13) . . ?
N1_1 B1 N1_3 110.79(13) . . ?
N1_2 B1 N1_3 106.75(13) . . ?
N1_1 B1 N1_4 106.87(12) . . ?
N1_2 B1 N1_4 110.75(13) . . ?
N1_3 B1 N1_4 110.62(13) . . ?
C1_1 N1_1 C5_1 117.56(13) . . ?
C1_1 N1_1 B1 123.43(13) . . ?
C5_1 N1_1 B1 119.00(13) . . ?
C3_1 N2_1 C8_1 121.82(14) . . ?
C3_1 N2_1 C11_1 122.12(15) . . ?
C8_1 N2_1 C11_1 115.21(14) . . ?
N1_1 C1_1 C2_1 123.65(14) . . ?
C1_1 C2_1 C3_1 118.60(14) . . ?
C1_1 C2_1 C6_1 121.16(14) . . ?
C3_1 C2_1 C6_1 120.22(14) . . ?
N2_1 C3_1 C2_1 121.12(15) . . ?
N2_1 C3_1 C4_1 120.91(14) . . ?
C2_1 C3_1 C4_1 117.97(14) . . ?
C5_1 C4_1 C3_1 118.95(14) . . ?
C5_1 C4_1 C9_1 121.98(15) . . ?
C3_1 C4_1 C9_1 118.93(14) . . ?
C4_1 C5_1 N1_1 123.15(15) . . ?
C2_1 C6_1 C7_1 109.73(14) . . ?
C8_1 C7_1 C6_1 109.67(14) . . ?
N2_1 C8_1 C7_1 111.53(15) . . ?
C4_1 C9_1 C10_1 108.12(15) . . ?
C11_1 C10_1 C9_1 109.58(17) . . ?
N2_1 C11_1 C10_1 112.58(15) . . ?
C5_2 N1_2 C1_2 117.36(14) . . ?
C5_2 N1_2 B1 123.87(13) . . ?
C1_2 N1_2 B1 118.76(13) . . ?
C3_2 N2_2 C11_2 121.50(19) . . ?
C3_2 N2_2 C8_2 121.21(18) . . ?
C11_2 N2_2 C8_2 117.18(18) . . ?
C2_2 C1_2 N1_2 123.62(16) . . ?
C1_2 C2_2 C3_2 118.74(15) . . ?
C1_2 C2_2 C6_2 120.43(17) . . ?
C3_2 C2_2 C6_2 120.83(16) . . ?
N2_2 C3_2 C2_2 121.16(17) . . ?
N2_2 C3_2 C4_2 121.21(17) . . ?
C2_2 C3_2 C4_2 117.63(15) . . ?
C5_2 C4_2 C3_2 119.11(16) . . ?
C5_2 C4_2 C9_2 120.98(17) . . ?
C3_2 C4_2 C9_2 119.89(17) . . ?
C4_2 C5_2 N1_2 123.45(16) . . ?
C2_2 C6_2 C7_2 109.23(17) . . ?
C8_2 C7_2 C6_2 111.10(19) . . ?
N2_2 C8_2 C7_2 111.63(18) . . ?
C4_2 C9_2 C10_2 109.54(18) . . ?
C9_2 C10_2 C11_2 109.8(2) . . ?
N2_2 C11_2 C10_2 111.9(2) . . ?
C1_3 N1_3 C5_3 117.04(14) . . ?
C1_3 N1_3 B1 123.47(14) . . ?
C5_3 N1_3 B1 119.48(13) . . ?
C3_3 N2_3 C8B_3 117.7(13) . . ?
C3_3 N2_3 C11B_3 122.4(11) . . ?
C8B_3 N2_3 C11B_3 118.2(19) . . ?
C3_3 N2_3 C8_3 122.2(3) . . ?
C3_3 N2_3 C11_3 121.7(3) . . ?
C8_3 N2_3 C11_3 115.5(4) . . ?
N1_3 C1_3 C2_3 123.63(16) . . ?
C1_3 C2_3 C3_3 119.32(16) . . ?
C1_3 C2_3 C6B_3 114.1(9) . . ?
C3_3 C2_3 C6B_3 126.5(9) . . ?
C1_3 C2_3 C6_3 121.7(2) . . ?
C3_3 C2_3 C6_3 118.89(19) . . ?
N2_3 C3_3 C2_3 121.65(16) . . ?
N2_3 C3_3 C4_3 120.96(16) . . ?
C2_3 C3_3 C4_3 117.38(15) . . ?
C5_3 C4_3 C3_3 118.97(15) . . ?
C5_3 C4_3 C9B_3 122.0(7) . . ?
C3_3 C4_3 C9B_3 116.6(8) . . ?
C5_3 C4_3 C9_3 121.4(2) . . ?
C3_3 C4_3 C9_3 119.6(2) . . ?
C4_3 C5_3 N1_3 123.57(15) . . ?
C7_3 C6_3 C2_3 110.3(3) . . ?
C6_3 C7_3 C8_3 109.2(3) . . ?
N2_3 C8_3 C7_3 110.1(5) . . ?
C7B_3 C6B_3 C2_3 106.3(15) . . ?
C6B_3 C7B_3 C8B_3 118(2) . . ?
N2_3 C8B_3 C7B_3 117(2) . . ?
C4_3 C9_3 C10_3 106.9(3) . . ?
C11_3 C10_3 C9_3 109.1(3) . . ?
N2_3 C11_3 C10_3 112.2(5) . . ?
C4_3 C9B_3 C10B_3 109.7(12) . . ?
C11B_3 C10B_3 C9B_3 106.6(15) . . ?
N2_3 C11B_3 C10B_3 106.3(15) . . ?
C1_4 N1_4 C5_4 116.97(14) . . ?
C1_4 N1_4 B1 123.44(14) . . ?
C5_4 N1_4 B1 119.51(13) . . ?
C3_4 N2_4 C11_4 123.41(17) . . ?
C3_4 N2_4 C8_4 121.30(19) . . ?
C11_4 N2_4 C8_4 115.25(17) . . ?
C2_4 C1_4 N1_4 123.54(16) . . ?
C1_4 C2_4 C3_4 119.33(16) . . ?
C1_4 C2_4 C6_4 120.91(18) . . ?
C3_4 C2_4 C6_4 119.76(17) . . ?
N2_4 C3_4 C2_4 121.96(16) . . ?
N2_4 C3_4 C4_4 120.66(18) . . ?
C2_4 C3_4 C4_4 117.37(16) . . ?
C5_4 C4_4 C3_4 118.91(16) . . ?
C5_4 C4_4 C9_4 122.39(16) . . ?
C3_4 C4_4 C9_4 118.69(16) . . ?
C4_4 C5_4 N1_4 123.60(15) . . ?
C2_4 C6_4 C7_4 108.84(18) . . ?
C8_4 C7_4 C6_4 110.5(2) . . ?
N2_4 C8_4 C7_4 111.53(18) . . ?
C4_4 C9_4 C10_4 108.76(17) . . ?
C11_4 C10_4 C9_4 110.2(2) . . ?
N2_4 C11_4 C10_4 111.94(16) . . ?
N1B_5 S2_5 O4_5 107.1(15) . . ?
N1B_5 S2_5 O3_5 106.8(13) . . ?
O4_5 S2_5 O3_5 118.33(11) . . ?
O4_5 S2_5 N1_5 108.46(12) . . ?
O3_5 S2_5 N1_5 117.09(11) . . ?
N1B_5 S2_5 C2_5 117.5(16) . . ?
O4_5 S2_5 C2_5 104.06(12) . . ?
O3_5 S2_5 C2_5 103.70(11) . . ?
N1_5 S2_5 C2_5 102.99(13) . . ?
F6_5 C2_5 F5_5 108.5(2) . . ?
F6_5 C2_5 F4_5 107.4(2) . . ?
F5_5 C2_5 F4_5 109.3(3) . . ?
F6_5 C2_5 S2_5 109.9(2) . . ?
F5_5 C2_5 S2_5 110.44(19) . . ?
F4_5 C2_5 S2_5 111.23(17) . . ?
S2_5 N1_5 S1_5 124.53(15) . . ?
O2_5 S1_5 O1_5 118.10(19) . . ?
O2_5 S1_5 N1_5 111.08(14) . . ?
O1_5 S1_5 N1_5 116.20(16) . . ?
O2_5 S1_5 C1_5 104.09(14) . . ?
O1_5 S1_5 C1_5 105.04(17) . . ?
N1_5 S1_5 C1_5 99.44(12) . . ?
F1_5 C1_5 F3_5 108.3(3) . . ?
F1_5 C1_5 F2_5 109.7(2) . . ?
F3_5 C1_5 F2_5 107.6(2) . . ?
F1_5 C1_5 S1_5 112.00(18) . . ?
F3_5 C1_5 S1_5 111.03(18) . . ?
F2_5 C1_5 S1_5 108.10(19) . . ?
S2_5 N1B_5 S1B_5 131(3) . . ?
O2B_5 S1B_5 O1B_5 121(3) . . ?
O2B_5 S1B_5 N1B_5 112.6(19) . . ?
O1B_5 S1B_5 N1B_5 112(3) . . ?
O2B_5 S1B_5 C1B_5 102.7(15) . . ?
O1B_5 S1B_5 C1B_5 104(2) . . ?
N1B_5 S1B_5 C1B_5 100.0(15) . . ?
F2B_5 C1B_5 F1B_5 112(2) . . ?
F2B_5 C1B_5 F3B_5 102(2) . . ?
F1B_5 C1B_5 F3B_5 109(2) . . ?
F2B_5 C1B_5 S1B_5 112(2) . . ?
F1B_5 C1B_5 S1B_5 109.7(18) . . ?
F3B_5 C1B_5 S1B_5 111.3(19) . . ?
O1_6 S1_6 O2_6 119.24(10) . . ?
O1_6 S1_6 N1_6 107.75(9) . . ?
O2_6 S1_6 N1_6 115.16(10) . . ?
O1_6 S1_6 C1_6 103.37(11) . . ?
O2_6 S1_6 C1_6 104.70(12) . . ?
N1_6 S1_6 C1_6 104.91(11) . . ?
O4_6 S2_6 O3_6 117.74(10) . . ?
O4_6 S2_6 N1_6 110.68(9) . . ?
O3_6 S2_6 N1_6 117.00(9) . . ?
O4_6 S2_6 C2_6 103.66(9) . . ?
O3_6 S2_6 C2_6 105.50(10) . . ?
N1_6 S2_6 C2_6 99.33(10) . . ?
S1_6 N1_6 S2_6 125.75(10) . . ?
F2_6 C1_6 F3_6 108.6(2) . . ?
F2_6 C1_6 F1_6 107.8(2) . . ?
F3_6 C1_6 F1_6 108.6(2) . . ?
F2_6 C1_6 S1_6 112.20(17) . . ?
F3_6 C1_6 S1_6 109.4(2) . . ?
F1_6 C1_6 S1_6 110.15(16) . . ?
F4_6 C2_6 F6_6 108.82(18) . . ?
F4_6 C2_6 F5_6 108.05(17) . . ?
F6_6 C2_6 F5_6 108.18(17) . . ?
F4_6 C2_6 S2_6 111.51(14) . . ?
F6_6 C2_6 S2_6 110.88(14) . . ?
F5_6 C2_6 S2_6 109.31(15) . . ?
O2_7 S1_7 O1_7 120.7(4) . . ?
O2_7 S1_7 N1_7 116.1(3) . . ?
O1_7 S1_7 N1_7 105.7(4) . . ?
O2_7 S1_7 C1_7 105.2(4) . . ?
O1_7 S1_7 C1_7 103.4(4) . . ?
N1_7 S1_7 C1_7 103.6(3) . . ?
O3_7 S2_7 O4_7 120.9(5) . . ?
O3_7 S2_7 N1_7 115.9(3) . . ?
O4_7 S2_7 N1_7 106.3(5) . . ?
O3_7 S2_7 C2_7 105.0(4) . . ?
O4_7 S2_7 C2_7 101.9(4) . . ?
N1_7 S2_7 C2_7 104.6(3) . . ?
S2_7 N1_7 S1_7 124.8(3) . . ?
F1_7 C1_7 F3_7 109.6(9) . . ?
F1_7 C1_7 F2_7 108.9(7) . . ?
F3_7 C1_7 F2_7 105.4(6) . . ?
F1_7 C1_7 S1_7 112.9(6) . . ?
F3_7 C1_7 S1_7 111.7(5) . . ?
F2_7 C1_7 S1_7 108.0(6) . . ?
F4_7 C2_7 F6_7 108.8(7) . . ?
F4_7 C2_7 F5_7 109.5(8) . . ?
F6_7 C2_7 F5_7 107.9(7) . . ?
F4_7 C2_7 S2_7 113.9(6) . . ?
F6_7 C2_7 S2_7 109.1(6) . . ?
F5_7 C2_7 S2_7 107.4(5) . . ?
O1B_7 S1B_7 O2B_7 118.8(9) . . ?
O1B_7 S1B_7 N1B_7 122.5(8) . . ?
O2B_7 S1B_7 N1B_7 105.9(9) . . ?
O1B_7 S1B_7 C1B_7 103.3(8) . . ?
O2B_7 S1B_7 C1B_7 100.7(9) . . ?
N1B_7 S1B_7 C1B_7 101.7(8) . . ?
O3B_7 S2B_7 O4B_7 117.1(8) . . ?
O3B_7 S2B_7 N1B_7 109.5(7) . . ?
O4B_7 S2B_7 N1B_7 113.8(7) . . ?
O3B_7 S2B_7 C2B_7 106.7(7) . . ?
O4B_7 S2B_7 C2B_7 105.8(7) . . ?
N1B_7 S2B_7 C2B_7 102.6(7) . . ?
S1B_7 N1B_7 S2B_7 125.6(7) . . ?
F1B_7 C1B_7 F2B_7 113.4(15) . . ?
F1B_7 C1B_7 F3B_7 104.6(13) . . ?
F2B_7 C1B_7 F3B_7 106.6(13) . . ?
F1B_7 C1B_7 S1B_7 113.1(11) . . ?
F2B_7 C1B_7 S1B_7 110.9(11) . . ?
F3B_7 C1B_7 S1B_7 107.7(10) . . ?
F4B_7 C2B_7 F5B_7 106.1(15) . . ?
F4B_7 C2B_7 F6B_7 106.9(14) . . ?
F5B_7 C2B_7 F6B_7 111.1(13) . . ?
F4B_7 C2B_7 S2B_7 112.3(11) . . ?
F5B_7 C2B_7 S2B_7 114.2(11) . . ?
F6B_7 C2B_7 S2B_7 106.2(10) . . ?
O2C_7 S1C_7 O1C_7 109.6(16) . . ?
O2C_7 S1C_7 N1C_7 124.1(16) . . ?
O1C_7 S1C_7 N1C_7 112.5(15) . . ?
O2C_7 S1C_7 C1C_7 101.1(13) . . ?
O1C_7 S1C_7 C1C_7 105.0(13) . . ?
N1C_7 S1C_7 C1C_7 101.8(12) . . ?
O4C_7 S2C_7 O3C_7 117.6(17) . . ?
O4C_7 S2C_7 N1C_7 88.8(13) . . ?
O3C_7 S2C_7 N1C_7 145.6(16) . . ?
O4C_7 S2C_7 C2C_7 101.8(13) . . ?
O3C_7 S2C_7 C2C_7 96.6(14) . . ?
N1C_7 S2C_7 C2C_7 99.1(12) . . ?
S1C_7 N1C_7 S2C_7 131.4(15) . . ?
F1C_7 C1C_7 F3C_7 104.7(19) . . ?
F1C_7 C1C_7 F2C_7 109(2) . . ?
F3C_7 C1C_7 F2C_7 101(2) . . ?
F1C_7 C1C_7 S1C_7 110.9(15) . . ?
F3C_7 C1C_7 S1C_7 117.4(16) . . ?
F2C_7 C1C_7 S1C_7 112.5(18) . . ?
F4C_7 C2C_7 F5C_7 116(3) . . ?
F4C_7 C2C_7 F6C_7 101(2) . . ?
F5C_7 C2C_7 F6C_7 117(3) . . ?
F4C_7 C2C_7 S2C_7 112(2) . . ?
F5C_7 C2C_7 S2C_7 100.8(15) . . ?
F6C_7 C2C_7 S2C_7 111(2) . . ?

loop_
_geom_bond_atom_site_label_1
_geom_bond_atom_site_label_2
_geom_bond_distance
_geom_bond_site_symmetry_2
_geom_bond_publ_flag
B1 N1_1 1.553(2) . ?
B1 N1_2 1.560(2) . ?
B1 N1_3 1.565(2) . ?
B1 N1_4 1.567(2) . ?
N1_1 C1_1 1.364(2) . ?
N1_1 C5_1 1.372(2) . ?
N2_1 C3_1 1.338(2) . ?
N2_1 C8_1 1.465(2) . ?
N2_1 C11_1 1.469(2) . ?
C1_1 C2_1 1.365(2) . ?
C2_1 C3_1 1.423(2) . ?
C2_1 C6_1 1.503(2) . ?
C3_1 C4_1 1.430(2) . ?
C4_1 C5_1 1.360(2) . ?
C4_1 C9_1 1.503(2) . ?
C6_1 C7_1 1.523(2) . ?
C7_1 C8_1 1.519(3) . ?
C9_1 C10_1 1.524(3) . ?
C10_1 C11_1 1.515(3) . ?
N1_2 C5_2 1.364(2) . ?
N1_2 C1_2 1.367(2) . ?
N2_2 C3_2 1.346(2) . ?
N2_2 C11_2 1.468(3) . ?
N2_2 C8_2 1.470(3) . ?
C1_2 C2_2 1.366(2) . ?
C2_2 C3_2 1.425(2) . ?
C2_2 C6_2 1.508(2) . ?
C3_2 C4_2 1.427(2) . ?
C4_2 C5_2 1.363(2) . ?
C4_2 C9_2 1.510(3) . ?
C6_2 C7_2 1.517(3) . ?
C7_2 C8_2 1.514(4) . ?
C9_2 C10_2 1.517(4) . ?
C10_2 C11_2 1.519(4) . ?
N1_3 C1_3 1.358(2) . ?
N1_3 C5_3 1.371(2) . ?
N2_3 C3_3 1.339(2) . ?
N2_3 C8B_3 1.45(2) . ?
N2_3 C11B_3 1.46(2) . ?
N2_3 C8_3 1.468(5) . ?
N2_3 C11_3 1.481(6) . ?
C1_3 C2_3 1.365(2) . ?
C2_3 C3_3 1.418(2) . ?
C2_3 C6B_3 1.51(2) . ?
C2_3 C6_3 1.509(4) . ?
C3_3 C4_3 1.425(2) . ?
C4_3 C5_3 1.362(2) . ?
C4_3 C9B_3 1.509(17) . ?
C4_3 C9_3 1.509(4) . ?
C6_3 C7_3 1.494(4) . ?
C7_3 C8_3 1.546(8) . ?
C6B_3 C7B_3 1.48(2) . ?
C7B_3 C8B_3 1.51(2) . ?
C9_3 C10_3 1.529(5) . ?
C10_3 C11_3 1.521(7) . ?
C9B_3 C10B_3 1.540(17) . ?
C10B_3 C11B_3 1.52(2) . ?
N1_4 C1_4 1.366(2) . ?
N1_4 C5_4 1.371(2) . ?
N2_4 C3_4 1.341(2) . ?
N2_4 C11_4 1.466(3) . ?
N2_4 C8_4 1.467(3) . ?
C1_4 C2_4 1.365(3) . ?
C2_4 C3_4 1.419(3) . ?
C2_4 C6_4 1.509(3) . ?
C3_4 C4_4 1.430(2) . ?
C4_4 C5_4 1.364(2) . ?
C4_4 C9_4 1.503(3) . ?
C6_4 C7_4 1.528(3) . ?
C7_4 C8_4 1.511(4) . ?
C9_4 C10_4 1.526(3) . ?
C10_4 C11_4 1.519(3) . ?
S2_5 N1B_5 1.39(3) . ?
S2_5 O4_5 1.4281(16) . ?
S2_5 O3_5 1.4300(16) . ?
S2_5 N1_5 1.570(2) . ?
S2_5 C2_5 1.833(2) . ?
F4_5 C2_5 1.325(3) . ?
F5_5 C2_5 1.323(3) . ?
F6_5 C2_5 1.319(4) . ?
N1_5 S1_5 1.579(2) . ?
S1_5 O2_5 1.433(2) . ?
S1_5 O1_5 1.436(3) . ?
S1_5 C1_5 1.834(3) . ?
C1_5 F1_5 1.319(3) . ?
C1_5 F3_5 1.322(3) . ?
C1_5 F2_5 1.330(3) . ?
N1B_5 S1B_5 1.590(19) . ?
S1B_5 O2B_5 1.404(17) . ?
S1B_5 O1B_5 1.42(2) . ?
S1B_5 C1B_5 1.833(18) . ?
C1B_5 F2B_5 1.30(2) . ?
C1B_5 F1B_5 1.31(2) . ?
C1B_5 F3B_5 1.32(2) . ?
S1_6 O1_6 1.4299(16) . ?
S1_6 O2_6 1.4328(16) . ?
S1_6 N1_6 1.5714(18) . ?
S1_6 C1_6 1.833(2) . ?
S2_6 O4_6 1.4343(16) . ?
S2_6 O3_6 1.4366(15) . ?
S2_6 N1_6 1.5754(18) . ?
S2_6 C2_6 1.837(2) . ?
F1_6 C1_6 1.338(3) . ?
F2_6 C1_6 1.326(3) . ?
F3_6 C1_6 1.333(3) . ?
F4_6 C2_6 1.327(2) . ?
F5_6 C2_6 1.335(3) . ?
F6_6 C2_6 1.332(2) . ?
S1_7 O2_7 1.417(5) . ?
S1_7 O1_7 1.428(5) . ?
S1_7 N1_7 1.580(4) . ?
S1_7 C1_7 1.832(8) . ?
S2_7 O3_7 1.417(6) . ?
S2_7 O4_7 1.429(5) . ?
S2_7 N1_7 1.551(5) . ?
S2_7 C2_7 1.851(7) . ?
F1_7 C1_7 1.296(8) . ?
F2_7 C1_7 1.336(9) . ?
F3_7 C1_7 1.321(10) . ?
F4_7 C2_7 1.298(8) . ?
F5_7 C2_7 1.344(9) . ?
F6_7 C2_7 1.328(7) . ?
S1B_7 O1B_7 1.417(11) . ?
S1B_7 O2B_7 1.430(12) . ?
S1B_7 N1B_7 1.572(11) . ?
S1B_7 C1B_7 1.847(15) . ?
S2B_7 O3B_7 1.417(8) . ?
S2B_7 O4B_7 1.428(10) . ?
S2B_7 N1B_7 1.590(11) . ?
S2B_7 C2B_7 1.797(13) . ?
F1B_7 C1B_7 1.302(17) . ?
F2B_7 C1B_7 1.317(17) . ?
F3B_7 C1B_7 1.327(17) . ?
F4B_7 C2B_7 1.278(16) . ?
F5B_7 C2B_7 1.314(16) . ?
F6B_7 C2B_7 1.347(15) . ?
S1C_7 O2C_7 1.425(16) . ?
S1C_7 O1C_7 1.436(16) . ?
S1C_7 N1C_7 1.529(16) . ?
S1C_7 C1C_7 1.833(17) . ?
S2C_7 O4C_7 1.388(17) . ?
S2C_7 O3C_7 1.459(18) . ?
S2C_7 N1C_7 1.583(17) . ?
S2C_7 C2C_7 1.845(19) . ?
F1C_7 C1C_7 1.300(19) . ?
F2C_7 C1C_7 1.32(2) . ?
F3C_7 C1C_7 1.310(19) . ?
F4C_7 C2C_7 1.30(2) . ?
F5C_7 C2C_7 1.30(2) . ?
F6C_7 C2C_7 1.32(2) . ?
